data_7034832
loop_
_publ_author_name
'Wen, He-Rui'
'Bao, Jun'
'Liu, Sui-Jun'
'Liu, Cai-Ming'
'Zhang, Cai-Wei'
'Tang, Yun-Zhi'

_publ_section_title
;
 Temperature-controlled polymorphism of chiral Cu(II)-Ln(III) dinuclear
 complexes exhibiting slow magnetic relaxation.
;
_journal_issue 24
_journal_name_full 'Dalton transactions (Cambridge, England : 2003)'
_journal_page_first 11191
_journal_page_last 11201
_journal_paper_doi 10.1039/c5dt00789e
_journal_volume 44
_journal_year 2015
_chemical_absolute_configuration ad
_chemical_formula_moiety 'C22 H24 Cu N5 O13 Tb'
_chemical_formula_sum 'C22 H24 Cu N5 O13 Tb'
_chemical_formula_weight 788.92
_chemical_name_systematic
;
 ?
;
_space_group_crystal_system monoclinic
_space_group_IT_number 4
_space_group_name_Hall 'P 2yb'
_space_group_name_H-M_alt 'P 1 21 1'
_symmetry_space_group_name_Hall 'P 2yb'
_symmetry_space_group_name_H-M 'P 1 21 1'
_atom_sites_solution_hydrogens geom
_audit_creation_date 2015-04-12
_audit_creation_method
;
Olex2 1.2-beta
(compiled 2015.01.26 svn.r3150 for OlexSys, GUI svn.r4998)
;
_audit_update_record
;
2015-04-21 deposited with the CCDC.
2015-05-06 downloaded from the CCDC.
;
_cell_angle_alpha 90
_cell_angle_beta 105.352(3)
_cell_angle_gamma 90
_cell_formula_units_Z 4
_cell_length_a 11.2823(6)
_cell_length_b 15.2642(8)
_cell_length_c 15.8767(9)
_cell_measurement_reflns_used 9934
_cell_measurement_temperature 296(2)
_cell_measurement_theta_max 27.321
_cell_measurement_theta_min 2.298
_cell_volume 2636.6(3)
_computing_cell_refinement 'SAINT v7.68A (Bruker, 2009)'
_computing_data_reduction 'SAINT v7.68A (Bruker, 2009)'
_computing_molecular_graphics 'Olex2 (Dolomanov et al., 2009)'
_computing_publication_material 'Olex2 (Dolomanov et al., 2009)'
_computing_structure_refinement 'ShelXL (Sheldrick, 2008)'
_diffrn_ambient_temperature 296.15
_diffrn_measured_fraction_theta_full 0.999
_diffrn_measured_fraction_theta_max 0.994
_diffrn_measurement_device_type 'CCD area detector'
_diffrn_measurement_method 'phi and omega scans'
_diffrn_radiation_monochromator graphite
_diffrn_radiation_type MoK\a
_diffrn_radiation_wavelength 0.71073
_diffrn_reflns_av_R_equivalents 0.0610
_diffrn_reflns_av_unetI/netI 0.0739
_diffrn_reflns_laue_measured_fraction_full 0.999
_diffrn_reflns_laue_measured_fraction_max 0.994
_diffrn_reflns_limit_h_max 14
_diffrn_reflns_limit_h_min -14
_diffrn_reflns_limit_k_max 19
_diffrn_reflns_limit_k_min -19
_diffrn_reflns_limit_l_max 15
_diffrn_reflns_limit_l_min -20
_diffrn_reflns_number 26414
_diffrn_reflns_point_group_measured_fraction_full 0.964
_diffrn_reflns_point_group_measured_fraction_max 0.949
_diffrn_reflns_theta_full 25.242
_diffrn_reflns_theta_max 27.341
_diffrn_reflns_theta_min 1.872
_exptl_absorpt_coefficient_mu 3.545
_exptl_absorpt_correction_T_max 0.7455
_exptl_absorpt_correction_T_min 0.2011
_exptl_absorpt_correction_type multi-scan
_exptl_absorpt_process_details
;
SADABS-2008/1 (Bruker,2008) was used for absorption correction.
wR2(int) was 0.1638 before and 0.0785 after correction.
The Ratio of minimum to maximum transmission is 0.2698.
The \l/2 correction factor is 0.0015.
;
_exptl_crystal_colour red
_exptl_crystal_colour_primary red
_exptl_crystal_density_diffrn 1.987
_exptl_crystal_description block
_exptl_crystal_F_000 1556
_exptl_crystal_size_max 0.2
_exptl_crystal_size_mid 0.15
_exptl_crystal_size_min 0.1
_refine_diff_density_max 4.429
_refine_diff_density_min -3.030
_refine_diff_density_rms 0.223
_refine_ls_abs_structure_details
;
 Flack x determined using 4359 quotients [(I+)-(I-)]/[(I+)+(I-)]
 (Parsons and Flack (2004), Acta Cryst. A60, s61).
;
_refine_ls_abs_structure_Flack 0.060(16)
_refine_ls_extinction_method none
_refine_ls_goodness_of_fit_ref 1.029
_refine_ls_hydrogen_treatment constr
_refine_ls_matrix_type full
_refine_ls_number_parameters 771
_refine_ls_number_reflns 11327
_refine_ls_number_restraints 392
_refine_ls_restrained_S_all 1.019
_refine_ls_R_factor_all 0.0655
_refine_ls_R_factor_gt 0.0622
_refine_ls_shift/su_max 0.001
_refine_ls_shift/su_mean 0.000
_refine_ls_structure_factor_coef Fsqd
_refine_ls_weighting_details
;
 w=1/[\s^2^(Fo^2^)+(0.1103P)^2^]
 where P=(Fo^2^+2Fc^2^)/3
;
_refine_ls_weighting_scheme calc
_refine_ls_wR_factor_gt 0.1547
_refine_ls_wR_factor_ref 0.1574
_reflns_Friedel_coverage 0.840
_reflns_friedel_fraction_full 0.926
_reflns_friedel_fraction_max 0.900
_reflns_number_gt 10492
_reflns_number_total 11327
_reflns_threshold_expression 'I > 2\s(I)'
_cod_data_source_file c5dt00789e2.cif
_cod_data_source_block 6'
_cod_depositor_comments 'Adding full bibliography for 7034824--7034836.cif.'
_cod_original_cell_volume 2636.6(2)
_cod_database_code 7034832
_shelxl_version_number 2013-2
_shelx_space_group_comment
;
The symmetry employed for this shelxl refinement is uniquely defined
by the following loop, which should always be used as a source of
symmetry information in preference to the above space-group names.
They are only intended as comments.
;
_shelx_estimated_absorpt_t_max 0.718
_shelx_estimated_absorpt_t_min 0.537
_olex2_refinement_description
;
1. Fixed Uiso
 At 1.2 times of:
  All C(H) groups, All C(H,H) groups
 At 1.5 times of:
  All C(H,H,H) groups
2. Rigid bond restraints
 All non-hydrogen atoms
 with sigma for 1-2 distances of 0.001 and sigma for 1-3 distances of 0.001
3. Others
 Sof(O23A)=1-FVAR(1)
 Sof(O23)=FVAR(1)
4.a Ternary CH refined with riding coordinates:
 C8(H8), C26(H26), C25(H25), C2(H2)
4.b Secondary CH2 refined with riding coordinates:
 C15(H15A,H15B), C34(H34A,H34B), C12(H12A,H12B), C28(H28A,H28B), C3(H3A,H3B),
 C1(H1A,H1B), C23(H23A,H23B), C44(H44A,H44B)
4.c Aromatic/amide H refined with riding coordinates:
 C22(H22), C21(H21), C42(H42), C19(H19), C41(H41), C40(H40), C16(H16),
 C13(H13), C33(H33), C32(H32), C31(H31), C30(H30), C7(H7), C6(H6), C27(H27),
 C5(H5)
4.d Idealised Me refined as rotating group:
 C37(H37A,H37B,H37C), C11(H11A,H11B,H11C), C4(H4A,H4B,H4C), C24(H24A,H24B,H24C)
;
_olex2_submission_special_instructions 'No special instructions were received'

loop_
_space_group_symop_operation_xyz
'x, y, z'
'-x, y+1/2, -z'

loop_
_atom_site_label
_atom_site_type_symbol
_atom_site_fract_x
_atom_site_fract_y
_atom_site_fract_z
_atom_site_U_iso_or_equiv
_atom_site_adp_type
_atom_site_occupancy
_atom_site_site_symmetry_order
_atom_site_calc_flag
_atom_site_refinement_flags_posn
_atom_site_refinement_flags_adp
_atom_site_refinement_flags_occupancy
_atom_site_disorder_assembly
_atom_site_disorder_group
Tb1 Tb 0.14899(5) 0.19544(3) 1.01797(3) 0.02542(15) Uani 1 1 d . U . . .
Tb2 Tb 0.66965(5) 0.60077(3) 0.51953(3) 0.03099(17) Uani 1 1 d . U . . .
Cu2 Cu 0.68289(14) 0.48651(10) 0.34759(9) 0.0305(3) Uani 1 1 d . U . . .
Cu1 Cu 0.18979(13) 0.30375(10) 0.84730(9) 0.0266(3) Uani 1 1 d . U . . .
O1 O 0.1554(7) 0.1877(6) 0.8740(5) 0.0285(8) Uani 1 1 d . U . . .
O15 O 0.6738(8) 0.6076(6) 0.3747(5) 0.0317(8) Uani 1 1 d . U . . .
O6 O 0.2809(9) 0.1008(7) 1.1254(6) 0.0397(10) Uani 1 1 d . U . . .
O14 O 0.7424(8) 0.4741(6) 0.4711(5) 0.0318(8) Uani 1 1 d . U . . .
O4 O 0.2735(10) 0.3038(7) 1.1326(6) 0.0390(12) Uani 1 1 d . U . . .
O19 O 0.8026(10) 0.7031(8) 0.6201(6) 0.0469(12) Uani 1 1 d . U . . .
O3 O 0.1030(9) 0.0470(6) 0.9438(6) 0.0363(11) Uani 1 1 d . U . . .
O2 O 0.2517(8) 0.3143(5) 0.9708(5) 0.0277(8) Uani 1 1 d . U . . .
O17 O 0.6156(11) 0.7465(6) 0.4422(6) 0.0448(13) Uani 1 1 d . U . . .
O16 O 0.7948(10) 0.4915(7) 0.6347(6) 0.0401(12) Uani 1 1 d . U . . .
O9 O -0.0697(8) 0.1854(7) 0.9363(6) 0.0421(12) Uani 1 1 d . U . . .
O22 O 0.4549(8) 0.6023(8) 0.4423(6) 0.0452(12) Uani 1 1 d . U . . .
N1 N 0.1226(9) 0.2890(7) 0.7238(6) 0.0277(16) Uani 1 1 d . U . . .
O10 O 0.0045(9) 0.3150(6) 0.9281(6) 0.0386(11) Uani 1 1 d . U . . .
O20 O 0.5624(10) 0.6610(8) 0.6205(7) 0.0500(13) Uani 1 1 d . U . . .
O7 O 0.0357(10) 0.1219(7) 1.1098(6) 0.0424(12) Uani 1 1 d . U . . .
O8 O 0.0197(10) 0.2622(7) 1.1070(7) 0.0454(13) Uani 1 1 d . U . . .
O5 O 0.3510(8) 0.1323(6) 1.0166(6) 0.0348(10) Uani 1 1 d . U . . .
N7 N 0.6499(9) 0.5051(7) 0.2245(6) 0.0276(15) Uani 1 1 d . U . . .
N4 N -0.0158(12) 0.1905(10) 1.1306(8) 0.0489(14) Uani 1 1 d . U . . .
C22 C 0.0225(11) -0.0226(8) 0.8000(8) 0.033(2) Uani 1 1 d . U . . .
H22 H 0.0024 -0.0742 0.8241 0.039 Uiso 1 1 calc R . . . .
N3 N 0.3670(11) 0.0885(8) 1.0873(7) 0.0416(13) Uani 1 1 d . U . . .
O18 O 0.8822(9) 0.6485(7) 0.5230(6) 0.0411(12) Uani 1 1 d . U . . .
C21 C 0.0856(11) 0.2166(8) 0.6846(8) 0.0290(19) Uani 1 1 d . U . . .
H21 H 0.0640 0.2170 0.6239 0.035 Uiso 1 1 calc R . . . .
C43 C 0.6192(11) 0.6667(8) 0.3177(8) 0.0281(17) Uani 1 1 d . U . . .
C42 C 0.5284(12) 0.8138(9) 0.2994(10) 0.040(2) Uani 1 1 d . U . . .
H42 H 0.5049 0.8645 0.3232 0.048 Uiso 1 1 calc R . . . .
N8 N 0.8934(11) 0.6997(10) 0.5859(7) 0.0483(15) Uani 1 1 d . U . . .
C20 C 0.1036(10) 0.1253(7) 0.8179(7) 0.0233(16) Uani 1 1 d . U . . .
O21 O 0.5467(10) 0.5211(7) 0.6062(7) 0.0469(13) Uani 1 1 d . U . . .
C19 C 0.2897(12) 0.4619(9) 1.1536(8) 0.036(2) Uani 1 1 d . U . . .
H19 H 0.2985 0.4584 1.2134 0.043 Uiso 1 1 calc R . . . .
N9 N 0.5169(12) 0.5901(11) 0.6389(8) 0.0525(15) Uani 1 1 d . U . . .
N5 N -0.0888(10) 0.2655(9) 0.9089(8) 0.043(2) Uani 1 1 d . U . . .
N10 N 0.4121(11) 0.5302(9) 0.4067(8) 0.046(2) Uani 1 1 d . U . . .
C41 C 0.6123(11) 0.5778(8) 0.1829(8) 0.0307(19) Uani 1 1 d . U . . .
H41 H 0.5978 0.5785 0.1224 0.037 Uiso 1 1 calc R . . . .
O25 O 0.4511(10) 0.5874(11) 0.6877(8) 0.070(3) Uani 1 1 d . U . . .
C18 C 0.2630(10) 0.3899(8) 1.0132(7) 0.0244(16) Uani 1 1 d . U . . .
N6 N 0.6729(9) 0.3636(6) 0.3233(6) 0.0271(15) Uani 1 1 d . U . . .
C17 C 0.2635(10) 0.4727(8) 0.9719(8) 0.0274(17) Uani 1 1 d . U . . .
C40 C 0.7894(13) 0.3317(10) 0.6563(9) 0.040(2) Uani 1 1 d . U . . .
H40 H 0.8053 0.3371 0.7166 0.048 Uiso 1 1 calc R . . . .
C39 C 0.7530(11) 0.3994(8) 0.5141(7) 0.0275(17) Uani 1 1 d . U . . .
O12 O -0.0900(12) 0.1850(10) 1.1721(9) 0.073(3) Uani 1 1 d . U . . .
O11 O 0.4526(12) 0.0400(9) 1.1153(7) 0.065(3) Uani 1 1 d . U . . .
C16 C 0.0005(13) -0.0154(9) 0.7105(9) 0.039(2) Uani 1 1 d . U . . .
H16 H -0.0307 -0.0626 0.6744 0.047 Uiso 1 1 calc R . . . .
C38 C 0.7346(11) 0.3157(8) 0.4735(8) 0.0302(18) Uani 1 1 d . U . . .
C37 C 0.5786(16) 0.8248(10) 0.4822(11) 0.050(3) Uani 1 1 d . U . . .
H37A H 0.4928 0.8210 0.4798 0.076 Uiso 1 1 calc GR . . . .
H37B H 0.5929 0.8759 0.4510 0.076 Uiso 1 1 calc GR . . . .
H37C H 0.6258 0.8288 0.5420 0.076 Uiso 1 1 calc GR . . . .
N2 N 0.2194(9) 0.4232(6) 0.8226(6) 0.0267(15) Uani 1 1 d . U . . .
C15 C 0.1025(13) 0.3708(10) 0.5822(8) 0.038(2) Uani 1 1 d . U . . .
H15A H 0.0353 0.3331 0.5523 0.045 Uiso 1 1 calc R . . . .
H15B H 0.1784 0.3467 0.5743 0.045 Uiso 1 1 calc R . . . .
O23 O 0.468(2) 0.4711(13) 0.373(2) 0.072(8) Uani 0.63(4) 1 d . U P A 1
C14 C 0.2770(9) 0.3863(8) 1.1042(7) 0.0253(15) Uani 1 1 d . U . . .
C36 C 0.5922(11) 0.6576(8) 0.2268(8) 0.0318(19) Uani 1 1 d . U . . .
C35 C 0.7810(10) 0.4047(9) 0.6042(8) 0.0305(17) Uani 1 1 d . U . . .
C13 C 0.2766(14) 0.5490(9) 1.0272(9) 0.040(3) Uani 1 1 d . U . . .
H13 H 0.2762 0.6039 1.0018 0.048 Uiso 1 1 calc R . . . .
C34 C 0.6208(13) 0.4187(9) 0.0825(8) 0.037(2) Uani 1 1 d . U . . .
H34A H 0.6586 0.4642 0.0557 0.045 Uiso 1 1 calc R . . . .
H34B H 0.5325 0.4276 0.0652 0.045 Uiso 1 1 calc R . . . .
C12 C 0.1810(14) 0.5288(9) 0.6940(8) 0.039(2) Uani 1 1 d . U . . .
H12A H 0.2464 0.5678 0.7245 0.046 Uiso 1 1 calc R . . . .
H12B H 0.1044 0.5494 0.7038 0.046 Uiso 1 1 calc R . . . .
C33 C 0.5072(14) 0.8025(10) 0.2079(10) 0.047(3) Uani 1 1 d . U . . .
H33 H 0.4711 0.8481 0.1712 0.057 Uiso 1 1 calc R . . . .
C11 C 0.0668(14) -0.0265(9) 0.9876(9) 0.039(3) Uani 1 1 d . U . . .
H11A H 0.0915 -0.0169 1.0495 0.059 Uiso 1 1 calc GR . . . .
H11B H 0.1056 -0.0786 0.9739 0.059 Uiso 1 1 calc GR . . . .
H11C H -0.0208 -0.0332 0.9686 0.059 Uiso 1 1 calc GR . . . .
C32 C 0.7735(14) 0.2493(11) 0.6166(10) 0.046(3) Uani 1 1 d . U . . .
H32 H 0.7806 0.1989 0.6506 0.055 Uiso 1 1 calc R . . . .
C10 C 0.0749(11) 0.1345(8) 0.7269(8) 0.030(2) Uani 1 1 d . U . . .
C31 C 0.6955(11) 0.3019(8) 0.3805(8) 0.0304(19) Uani 1 1 d . U . . .
H31 H 0.6860 0.2444 0.3604 0.036 Uiso 1 1 calc R . . . .
C9 C 0.0738(10) 0.0457(7) 0.8539(8) 0.0260(17) Uani 1 1 d . U . . .
C30 C 0.7475(13) 0.2429(9) 0.5274(9) 0.038(2) Uani 1 1 d . U . . .
H30 H 0.7381 0.1875 0.5021 0.045 Uiso 1 1 calc R . . . .
C29 C 0.5861(11) 0.7451(8) 0.3515(8) 0.0297(17) Uani 1 1 d . U . . .
C8 C 0.1085(11) 0.3753(8) 0.6774(7) 0.0269(17) Uani 1 1 d . U . . .
H8 H 0.0296 0.3994 0.6813 0.032 Uiso 1 1 calc R . . . .
C7 C 0.0255(13) 0.0634(9) 0.6750(9) 0.040(3) Uani 1 1 d . U . . .
H7 H 0.0086 0.0687 0.6147 0.048 Uiso 1 1 calc R . . . .
C28 C 0.6456(14) 0.2593(9) 0.1932(9) 0.039(3) Uani 1 1 d . U . . .
H28A H 0.7333 0.2481 0.2093 0.046 Uiso 1 1 calc R . . . .
H28B H 0.6064 0.2141 0.2194 0.046 Uiso 1 1 calc R . . . .
C6 C 0.2443(11) 0.4846(8) 0.8793(8) 0.0303(19) Uani 1 1 d . U . . .
H6 H 0.2504 0.5412 0.8593 0.036 Uiso 1 1 calc R . . . .
C27 C 0.5371(14) 0.7289(10) 0.1721(10) 0.044(3) Uani 1 1 d . U . . .
H27 H 0.5220 0.7243 0.1118 0.053 Uiso 1 1 calc R . . . .
C5 C 0.2892(14) 0.5448(9) 1.1133(9) 0.042(3) Uani 1 1 d . U . . .
H5 H 0.2977 0.5958 1.1464 0.050 Uiso 1 1 calc R . . . .
C4 C 0.2795(15) 0.2909(11) 1.2261(8) 0.047(3) Uani 1 1 d . U . . .
H4A H 0.2143 0.3232 1.2403 0.070 Uiso 1 1 calc GR . . . .
H4B H 0.3572 0.3114 1.2614 0.070 Uiso 1 1 calc GR . . . .
H4C H 0.2707 0.2297 1.2372 0.070 Uiso 1 1 calc GR . . . .
O24 O 0.9835(14) 0.7446(11) 0.6134(10) 0.089(5) Uani 1 1 d . U . . .
C26 C 0.6684(11) 0.4240(8) 0.1818(7) 0.0282(18) Uani 1 1 d . U . . .
H26 H 0.7576 0.4160 0.1949 0.034 Uiso 1 1 calc R . . . .
C25 C 0.6209(11) 0.3486(8) 0.2279(7) 0.0282(18) Uani 1 1 d . U . . .
H25 H 0.5315 0.3553 0.2154 0.034 Uiso 1 1 calc R . . . .
O13 O -0.1912(11) 0.2893(11) 0.8709(8) 0.078(4) Uani 1 1 d . U . . .
C3 C 0.0823(16) 0.4648(10) 0.5437(9) 0.047(3) Uani 1 1 d . U . . .
H3A H 0.0907 0.4640 0.4844 0.056 Uiso 1 1 calc R . . . .
H3B H -0.0006 0.4837 0.5413 0.056 Uiso 1 1 calc R . . . .
C2 C 0.2070(10) 0.4373(8) 0.7285(7) 0.0278(17) Uani 1 1 d . U . . .
H2 H 0.2848 0.4193 0.7173 0.033 Uiso 1 1 calc R . . . .
O26 O 0.3060(12) 0.5186(13) 0.3784(13) 0.107(6) Uani 1 1 d . U . . .
C24 C 0.8161(15) 0.5040(12) 0.7276(8) 0.052(3) Uani 1 1 d . U . . .
H24A H 0.8486 0.5616 0.7431 0.077 Uiso 1 1 calc GR . . . .
H24B H 0.8738 0.4611 0.7581 0.077 Uiso 1 1 calc GR . . . .
H24C H 0.7400 0.4976 0.7433 0.077 Uiso 1 1 calc GR . . . .
C1 C 0.1722(14) 0.5295(10) 0.5968(8) 0.044(3) Uani 1 1 d . U . . .
H1A H 0.1487 0.5879 0.5742 0.053 Uiso 1 1 calc R . . . .
H1B H 0.2529 0.5174 0.5888 0.053 Uiso 1 1 calc R . . . .
C23 C 0.5968(15) 0.2560(10) 0.0956(9) 0.045(3) Uani 1 1 d . U . . .
H23A H 0.5081 0.2618 0.0801 0.054 Uiso 1 1 calc R . . . .
H23B H 0.6164 0.1996 0.0746 0.054 Uiso 1 1 calc R . . . .
C44 C 0.6515(16) 0.3288(10) 0.0515(9) 0.046(3) Uani 1 1 d . U . . .
H44A H 0.7400 0.3218 0.0652 0.055 Uiso 1 1 calc R . . . .
H44B H 0.6189 0.3246 -0.0114 0.055 Uiso 1 1 calc R . . . .
O23A O 0.504(3) 0.480(2) 0.424(2) 0.0403(14) Uani 0.37(4) 1 d . U P A 2

loop_
_atom_site_aniso_label
_atom_site_aniso_U_11
_atom_site_aniso_U_22
_atom_site_aniso_U_33
_atom_site_aniso_U_23
_atom_site_aniso_U_13
_atom_site_aniso_U_12
Tb1 0.0319(3) 0.0182(3) 0.0269(3) 0.0027(2) 0.00917(19) -0.0007(2)
Tb2 0.0376(3) 0.0251(3) 0.0319(3) -0.0040(2) 0.0119(2) 0.0032(3)
Cu2 0.0434(8) 0.0185(6) 0.0273(6) -0.0025(5) 0.0053(6) 0.0007(6)
Cu1 0.0358(7) 0.0177(6) 0.0251(6) 0.0010(5) 0.0057(5) -0.0044(6)
O1 0.040(2) 0.0188(15) 0.0263(10) -0.0001(9) 0.0081(12) -0.0068(17)
O15 0.045(3) 0.0188(12) 0.0305(10) -0.0025(10) 0.0095(12) 0.0006(18)
O6 0.051(2) 0.033(2) 0.0339(18) 0.0122(16) 0.0083(15) 0.007(2)
O14 0.043(2) 0.0233(12) 0.0278(10) -0.0017(10) 0.0068(16) 0.0053(14)
O4 0.059(3) 0.0311(18) 0.0262(10) -0.0030(13) 0.010(2) -0.007(2)
O19 0.063(3) 0.041(2) 0.038(2) -0.0170(17) 0.0155(18) -0.010(2)
O3 0.053(3) 0.0198(13) 0.0380(18) 0.0014(11) 0.015(2) -0.0099(17)
O2 0.0361(19) 0.0192(13) 0.0259(10) 0.0004(10) 0.0052(15) -0.0055(14)
O17 0.067(4) 0.0227(14) 0.047(2) -0.0045(12) 0.018(2) 0.009(2)
O16 0.052(3) 0.0401(19) 0.0271(10) -0.0020(13) 0.009(2) 0.007(2)
O9 0.0314(11) 0.043(3) 0.050(2) 0.010(2) 0.0085(12) -0.0051(14)
O22 0.0381(12) 0.047(3) 0.050(2) -0.002(2) 0.0101(13) 0.0070(15)
N1 0.030(5) 0.023(2) 0.0261(13) 0.0028(15) 0.002(3) 0.000(3)
O10 0.0366(18) 0.032(2) 0.049(3) 0.012(2) 0.0129(16) 0.0090(15)
O20 0.059(3) 0.050(3) 0.048(2) -0.009(2) 0.027(2) 0.010(2)
O7 0.055(2) 0.036(2) 0.044(2) 0.0091(19) 0.026(2) -0.003(2)
O8 0.058(3) 0.038(2) 0.051(2) 0.003(2) 0.032(2) 0.007(2)
O5 0.0356(16) 0.028(3) 0.041(3) 0.0065(18) 0.0104(16) 0.0064(17)
N7 0.032(5) 0.024(2) 0.0274(12) -0.0024(13) 0.008(3) -0.006(3)
N4 0.059(3) 0.046(3) 0.053(3) 0.007(2) 0.035(3) 0.002(3)
C22 0.029(6) 0.018(3) 0.046(3) -0.002(3) 0.000(5) -0.003(4)
N3 0.045(2) 0.034(3) 0.043(3) 0.013(2) 0.0072(17) 0.011(2)
O18 0.0425(16) 0.042(3) 0.040(3) -0.013(2) 0.0120(16) -0.0101(18)
C21 0.032(5) 0.027(3) 0.025(2) -0.0004(17) 0.002(4) -0.001(4)
C43 0.033(5) 0.016(2) 0.0361(15) 0.0008(17) 0.010(4) -0.008(3)
C42 0.034(6) 0.022(4) 0.059(3) 0.002(3) 0.002(5) -0.001(4)
N8 0.056(2) 0.048(3) 0.041(3) -0.017(2) 0.0119(19) -0.017(2)
C20 0.023(5) 0.017(3) 0.0296(15) -0.0018(15) 0.007(3) 0.000(3)
O21 0.052(3) 0.049(3) 0.046(3) 0.001(2) 0.024(2) -0.003(2)
C19 0.041(7) 0.032(2) 0.031(3) -0.007(2) 0.002(5) -0.005(6)
N9 0.054(3) 0.062(4) 0.049(3) -0.004(3) 0.028(3) 0.005(3)
N5 0.033(3) 0.046(4) 0.047(6) 0.010(5) 0.007(4) 0.007(2)
N10 0.036(3) 0.047(4) 0.054(7) 0.007(4) 0.009(3) -0.006(2)
C41 0.035(6) 0.026(3) 0.029(2) 0.0011(17) 0.005(4) -0.009(4)
O25 0.052(6) 0.102(7) 0.069(7) -0.011(6) 0.038(5) -0.001(7)
C18 0.021(5) 0.0209(19) 0.0285(16) -0.0024(14) 0.001(4) -0.005(3)
N6 0.029(5) 0.0190(12) 0.0333(17) -0.0035(12) 0.009(3) -0.002(4)
C17 0.024(5) 0.0200(17) 0.036(2) -0.0016(18) 0.004(4) -0.006(4)
C40 0.043(7) 0.044(2) 0.032(3) 0.008(2) 0.006(5) 0.001(6)
C39 0.027(5) 0.0258(15) 0.0300(16) 0.0014(13) 0.009(4) 0.005(3)
O12 0.070(7) 0.076(6) 0.094(8) 0.000(7) 0.060(6) -0.006(6)
O11 0.067(6) 0.067(8) 0.056(6) 0.015(4) 0.004(4) 0.038(5)
C16 0.043(7) 0.022(4) 0.044(3) -0.008(3) -0.002(5) -0.003(5)
C38 0.030(5) 0.0236(16) 0.0369(19) 0.0021(17) 0.008(4) 0.006(5)
C37 0.072(10) 0.028(4) 0.063(5) -0.001(4) 0.038(8) 0.014(6)
N2 0.027(4) 0.0200(19) 0.0318(17) 0.0047(13) 0.006(3) -0.004(3)
C15 0.042(7) 0.041(5) 0.029(2) 0.009(3) 0.007(4) 0.000(5)
O23 0.058(9) 0.047(9) 0.11(2) -0.028(9) 0.024(13) -0.019(8)
C14 0.017(4) 0.028(2) 0.029(2) -0.0038(14) 0.002(4) -0.002(3)
C36 0.033(6) 0.023(3) 0.0353(15) 0.003(2) 0.002(4) -0.005(4)
C35 0.025(5) 0.036(2) 0.0298(17) 0.0030(14) 0.007(4) 0.007(3)
C13 0.055(8) 0.021(2) 0.042(3) -0.004(3) 0.007(6) -0.010(6)
C34 0.044(7) 0.037(4) 0.029(2) -0.008(2) 0.006(4) -0.002(5)
C12 0.052(8) 0.027(3) 0.039(4) 0.011(3) 0.015(5) -0.002(4)
C33 0.047(8) 0.031(5) 0.057(3) 0.012(4) 0.002(6) 0.008(5)
C11 0.051(7) 0.018(3) 0.050(5) 0.009(4) 0.016(6) -0.005(5)
C32 0.054(8) 0.038(2) 0.042(3) 0.011(3) 0.009(6) 0.002(7)
C10 0.030(6) 0.023(3) 0.0291(15) -0.001(2) -0.003(4) -0.002(4)
C31 0.033(6) 0.0186(16) 0.038(2) -0.0016(17) 0.007(4) -0.004(4)
C9 0.024(5) 0.016(3) 0.037(2) -0.0013(17) 0.008(4) -0.001(3)
C30 0.043(7) 0.026(2) 0.043(3) 0.006(3) 0.009(5) 0.008(5)
C29 0.025(5) 0.020(3) 0.046(2) 0.0014(18) 0.012(4) -0.002(4)
C8 0.024(5) 0.026(3) 0.0292(18) 0.006(2) 0.005(3) 0.004(4)
C7 0.053(8) 0.026(4) 0.034(3) -0.007(3) 0.000(5) -0.003(5)
C28 0.049(7) 0.026(3) 0.041(4) -0.011(3) 0.013(5) -0.003(5)
C6 0.035(6) 0.018(2) 0.039(2) 0.0020(18) 0.011(5) -0.008(4)
C27 0.047(8) 0.032(4) 0.044(3) 0.009(3) -0.002(6) 0.001(5)
C5 0.052(8) 0.029(2) 0.041(3) -0.009(3) 0.007(6) -0.009(6)
C4 0.064(9) 0.048(7) 0.025(2) 0.000(3) 0.006(5) -0.010(7)
O24 0.082(7) 0.098(11) 0.091(9) -0.053(7) 0.030(7) -0.054(8)
C26 0.026(5) 0.029(3) 0.0293(19) -0.007(2) 0.007(3) -0.007(3)
C25 0.026(5) 0.023(3) 0.035(2) -0.0073(17) 0.006(3) -0.006(3)
O13 0.042(3) 0.093(8) 0.081(8) 0.040(8) -0.014(5) 0.008(4)
C3 0.059(9) 0.045(6) 0.035(4) 0.015(3) 0.009(6) -0.004(6)
C2 0.025(5) 0.026(3) 0.034(2) 0.0085(19) 0.009(3) -0.001(3)
O26 0.038(3) 0.102(11) 0.160(15) -0.037(11) -0.010(7) -0.004(4)
C24 0.061(9) 0.063(8) 0.0269(17) -0.005(3) 0.007(5) 0.017(8)
C1 0.052(7) 0.041(5) 0.037(4) 0.016(4) 0.009(5) -0.001(5)
C23 0.055(8) 0.036(5) 0.043(4) -0.018(4) 0.009(5) -0.009(6)
C44 0.063(9) 0.039(6) 0.035(4) -0.013(3) 0.012(6) -0.003(5)
O23A 0.041(2) 0.036(3) 0.043(3) -0.002(3) 0.0084(18) -0.0075(18)

loop_
_atom_type_symbol
_atom_type_description
_atom_type_scat_dispersion_real
_atom_type_scat_dispersion_imag
_atom_type_scat_source
C C 0.0033 0.0016 'International Tables Vol C Tables 4.2.6.8 and 6.1.1.4'
H H 0.0000 0.0000 'International Tables Vol C Tables 4.2.6.8 and 6.1.1.4'
Cu Cu 0.3201 1.2651 'International Tables Vol C Tables 4.2.6.8 and 6.1.1.4'
N N 0.0061 0.0033 'International Tables Vol C Tables 4.2.6.8 and 6.1.1.4'
O O 0.0106 0.0060 'International Tables Vol C Tables 4.2.6.8 and 6.1.1.4'
Tb Tb -0.1723 4.1537 'International Tables Vol C Tables 4.2.6.8 and 6.1.1.4'

loop_
_geom_angle_atom_site_label_1
_geom_angle_atom_site_label_2
_geom_angle_atom_site_label_3
_geom_angle
O1 Tb1 O6 119.5(3)
O1 Tb1 O4 125.2(3)
O1 Tb1 O3 63.4(3)
O1 Tb1 O2 65.3(3)
O1 Tb1 O9 76.5(3)
O1 Tb1 O10 70.9(3)
O1 Tb1 O7 136.3(3)
O1 Tb1 O8 139.1(3)
O1 Tb1 O5 72.6(3)
O1 Tb1 N4 143.3(3)
O1 Tb1 N3 95.8(3)
O6 Tb1 O4 76.5(3)
O6 Tb1 O3 78.8(3)
O6 Tb1 O9 132.4(4)
O6 Tb1 O10 169.1(3)
O6 Tb1 O7 68.1(3)
O6 Tb1 O8 100.7(3)
O6 Tb1 O5 51.7(3)
O6 Tb1 N4 85.7(4)
O6 Tb1 N3 25.9(3)
O4 Tb1 O10 94.7(3)
O4 Tb1 N4 84.3(3)
O4 Tb1 N3 81.1(3)
O3 Tb1 O4 154.6(3)
O3 Tb1 O10 110.4(3)
O3 Tb1 N4 100.2(4)
O3 Tb1 N3 74.0(3)
O2 Tb1 O6 114.6(3)
O2 Tb1 O4 60.9(3)
O2 Tb1 O3 126.2(3)
O2 Tb1 O9 112.6(3)
O2 Tb1 O10 65.1(3)
O2 Tb1 O7 155.7(3)
O2 Tb1 O8 105.8(3)
O2 Tb1 O5 76.6(3)
O2 Tb1 N4 131.2(4)
O2 Tb1 N3 96.5(3)
O9 Tb1 O4 133.7(4)
O9 Tb1 O3 69.4(3)
O9 Tb1 O10 50.4(3)
O9 Tb1 O8 70.8(4)
O9 Tb1 O5 139.8(3)
O9 Tb1 N4 66.9(3)
O9 Tb1 N3 142.2(4)
O10 Tb1 N4 86.9(4)
O10 Tb1 N3 160.4(3)
O7 Tb1 O4 98.4(3)
O7 Tb1 O3 78.0(3)
O7 Tb1 O9 71.2(3)
O7 Tb1 O10 107.3(3)
O7 Tb1 O8 51.4(3)
O7 Tb1 O5 116.9(3)
O7 Tb1 N4 26.0(4)
O7 Tb1 N3 92.3(3)
O8 Tb1 O4 68.3(4)
O8 Tb1 O3 123.1(3)
O8 Tb1 O10 69.5(3)
O8 Tb1 N4 25.5(4)
O8 Tb1 N3 125.1(3)
O5 Tb1 O4 85.7(3)
O5 Tb1 O3 74.0(3)
O5 Tb1 O10 135.2(3)
O5 Tb1 O8 147.0(3)
O5 Tb1 N4 137.4(3)
O5 Tb1 N3 25.8(3)
N4 Tb1 N3 111.5(4)
O15 Tb2 O19 116.7(3)
O15 Tb2 O17 62.9(3)
O15 Tb2 O16 125.3(3)
O15 Tb2 O22 77.0(3)
O15 Tb2 O20 141.5(4)
O15 Tb2 O18 74.7(3)
O15 Tb2 N8 95.4(3)
O15 Tb2 O21 136.5(3)
O15 Tb2 N9 145.9(4)
O15 Tb2 O23A 71.1(6)
O14 Tb2 O15 66.7(3)
O14 Tb2 O19 122.8(4)
O14 Tb2 O17 129.3(3)
O14 Tb2 O16 61.5(3)
O14 Tb2 O22 103.7(3)
O14 Tb2 O20 145.0(4)
O14 Tb2 O18 80.1(3)
O14 Tb2 N8 101.9(4)
O14 Tb2 O21 94.2(3)
O14 Tb2 N9 119.9(4)
O14 Tb2 O23A 60.6(6)
O19 Tb2 O17 77.5(4)
O19 Tb2 O16 79.9(3)
O19 Tb2 O18 51.5(3)
O19 Tb2 N8 26.1(3)
O19 Tb2 O21 106.5(3)
O19 Tb2 N9 88.7(4)
O19 Tb2 O23A 172.0(6)
O17 Tb2 O16 156.9(3)
O17 Tb2 N8 78.1(4)
O17 Tb2 N9 105.0(4)
O17 Tb2 O23A 106.2(7)
O16 Tb2 N8 79.6(4)
O16 Tb2 N9 79.0(4)
O16 Tb2 O23A 96.8(7)
O22 Tb2 O19 133.4(4)
O22 Tb2 O17 70.4(4)
O22 Tb2 O16 130.6(4)
O22 Tb2 O20 73.9(4)
O22 Tb2 O18 147.2(3)
O22 Tb2 N8 147.6(4)
O22 Tb2 O21 69.9(4)
O22 Tb2 N9 68.9(4)
O22 Tb2 O23A 44.5(7)
O20 Tb2 O19 69.7(4)
O20 Tb2 O17 83.7(4)
O20 Tb2 O16 92.9(3)
O20 Tb2 O18 121.2(4)
O20 Tb2 N8 95.8(4)
O20 Tb2 O21 51.6(4)
O20 Tb2 N9 25.8(4)
O20 Tb2 O23A 103.3(7)
O18 Tb2 O17 82.0(4)
O18 Tb2 O16 80.3(3)
O18 Tb2 N8 25.4(3)
O18 Tb2 O21 142.8(3)
O18 Tb2 N9 137.8(3)
O18 Tb2 O23A 135.4(6)
O21 Tb2 O17 126.4(4)
O21 Tb2 O16 65.1(3)
O21 Tb2 N8 127.5(3)
O21 Tb2 N9 25.8(4)
O21 Tb2 O23A 65.5(7)
N9 Tb2 N8 114.0(4)
O23A Tb2 N8 160.8(7)
O23A Tb2 N9 83.5(7)
O15 Cu2 Tb2 43.8(2)
O15 Cu2 N7 94.6(4)
O15 Cu2 N6 173.0(4)
O14 Cu2 Tb2 43.7(3)
O14 Cu2 O15 83.7(4)
O14 Cu2 N7 170.6(4)
O14 Cu2 N6 95.5(4)
N7 Cu2 Tb2 137.2(3)
N7 Cu2 N6 87.4(4)
N6 Cu2 Tb2 132.6(3)
O1 Cu1 Tb1 42.7(2)
O1 Cu1 O2 83.6(3)
O1 Cu1 N1 94.0(4)
O1 Cu1 N2 177.5(4)
O2 Cu1 Tb1 45.0(2)
O2 Cu1 N1 177.4(4)
O2 Cu1 N2 95.4(4)
N1 Cu1 Tb1 132.5(3)
N2 Cu1 Tb1 135.5(3)
N2 Cu1 N1 86.9(4)
Cu1 O1 Tb1 103.7(4)
C20 O1 Tb1 125.3(7)
C20 O1 Cu1 127.0(7)
Cu2 O15 Tb2 101.4(4)
C43 O15 Tb2 126.0(7)
C43 O15 Cu2 123.7(7)
N3 O6 Tb1 99.0(7)
Cu2 O14 Tb2 101.5(4)
C39 O14 Tb2 122.8(7)
C39 O14 Cu2 125.3(7)
C14 O4 Tb1 115.0(7)
C14 O4 C4 117.6(11)
C4 O4 Tb1 119.6(8)
N8 O19 Tb2 96.8(8)
C11 O3 Tb1 121.5(7)
C9 O3 Tb1 117.2(7)
C9 O3 C11 118.0(9)
Cu1 O2 Tb1 100.5(3)
C18 O2 Tb1 119.6(7)
C18 O2 Cu1 123.8(7)
C37 O17 Tb2 124.4(8)
C29 O17 Tb2 116.7(7)
C29 O17 C37 116.3(11)
C35 O16 Tb2 111.9(7)
C35 O16 C24 116.8(11)
C24 O16 Tb2 123.1(9)
N5 O9 Tb1 99.9(7)
N10 O22 Tb2 115.5(8)
C21 N1 Cu1 125.9(8)
C21 N1 C8 122.8(9)
C8 N1 Cu1 111.1(7)
N5 O10 Tb1 94.2(7)
N9 O20 Tb2 97.5(8)
N4 O7 Tb1 97.0(7)
N4 O8 Tb1 95.4(7)
N3 O5 Tb1 96.4(7)
C41 N7 Cu2 126.4(8)
C41 N7 C26 123.8(10)
C26 N7 Cu2 109.8(7)
O7 N4 Tb1 57.0(6)
O8 N4 Tb1 59.1(6)
O8 N4 O7 115.6(9)
O12 N4 Tb1 175.0(12)
O12 N4 O7 121.0(14)
O12 N4 O8 123.4(14)
C16 C22 H22 119.6
C9 C22 H22 119.6
C9 C22 C16 120.8(12)
O6 N3 Tb1 55.2(6)
O5 N3 Tb1 57.7(6)
O5 N3 O6 112.8(10)
O11 N3 Tb1 176.1(11)
O11 N3 O6 123.2(12)
O11 N3 O5 124.0(12)
N8 O18 Tb2 95.4(8)
N1 C21 H21 117.3
N1 C21 C10 125.5(11)
C10 C21 H21 117.3
O15 C43 C36 125.3(11)
O15 C43 C29 116.6(11)
C36 C43 C29 118.1(11)
C33 C42 H42 121.8
C29 C42 H42 121.8
C29 C42 C33 116.4(13)
O19 N8 Tb2 57.1(7)
O18 N8 Tb2 59.2(7)
O18 N8 O19 116.2(12)
O24 N8 Tb2 176.9(14)
O24 N8 O19 121.0(13)
O24 N8 O18 122.8(13)
O1 C20 C10 124.1(10)
O1 C20 C9 116.9(10)
C10 C20 C9 119.0(11)
N9 O21 Tb2 93.8(8)
C14 C19 H19 119.9
C14 C19 C5 120.1(11)
C5 C19 H19 119.9
O20 N9 Tb2 56.7(6)
O21 N9 Tb2 60.4(6)
O21 N9 O20 116.9(10)
O25 N9 Tb2 178.3(13)
O25 N9 O20 122.2(15)
O25 N9 O21 120.8(16)
O10 N5 O9 115.4(10)
O13 N5 O9 120.1(13)
O13 N5 O10 124.4(14)
O22 N10 O23 128.1(14)
O26 N10 O22 121.9(15)
O26 N10 O23 107.2(18)
O26 N10 O23A 133(2)
O23A N10 O22 104(2)
N7 C41 H41 118.6
N7 C41 C36 122.9(11)
C36 C41 H41 118.6
O2 C18 C17 123.4(9)
O2 C18 C14 117.0(10)
C14 C18 C17 119.5(11)
C31 N6 Cu2 125.9(8)
C31 N6 C25 123.8(10)
C25 N6 Cu2 110.0(7)
C18 C17 C13 116.7(10)
C18 C17 C6 124.3(10)
C6 C17 C13 118.9(11)
C35 C40 H40 120.7
C35 C40 C32 118.6(12)
C32 C40 H40 120.7
O14 C39 C38 124.0(10)
O14 C39 C35 116.8(11)
C35 C39 C38 119.2(11)
C22 C16 H16 120.5
C22 C16 C7 119.0(12)
C7 C16 H16 120.5
C39 C38 C31 124.4(11)
C30 C38 C39 117.5(11)
C30 C38 C31 118.0(11)
O17 C37 H37A 109.5
O17 C37 H37B 109.5
O17 C37 H37C 109.5
H37A C37 H37B 109.5
H37A C37 H37C 109.5
H37B C37 H37C 109.5
C6 N2 Cu1 124.9(8)
C6 N2 C2 123.4(10)
C2 N2 Cu1 111.7(7)
H15A C15 H15B 108.4
C8 C15 H15A 110.0
C8 C15 H15B 110.0
C8 C15 C3 108.6(11)
C3 C15 H15A 110.0
C3 C15 H15B 110.0
O4 C14 C19 126.9(10)
O4 C14 C18 112.1(10)
C19 C14 C18 121.0(12)
C43 C36 C41 124.0(11)
C43 C36 C27 119.5(12)
C27 C36 C41 116.5(11)
C40 C35 O16 125.0(11)
C40 C35 C39 122.3(13)
C39 C35 O16 112.7(11)
C17 C13 H13 118.4
C5 C13 C17 123.3(12)
C5 C13 H13 118.4
H34A C34 H34B 108.2
C26 C34 H34A 109.8
C26 C34 H34B 109.8
C26 C34 C44 109.4(11)
C44 C34 H34A 109.8
C44 C34 H34B 109.8
H12A C12 H12B 108.3
C2 C12 H12A 109.8
C2 C12 H12B 109.8
C2 C12 C1 109.3(11)
C1 C12 H12A 109.8
C1 C12 H12B 109.8
C42 C33 H33 118.6
C27 C33 C42 122.8(13)
C27 C33 H33 118.6
O3 C11 H11A 109.5
O3 C11 H11B 109.5
O3 C11 H11C 109.5
H11A C11 H11B 109.5
H11A C11 H11C 109.5
H11B C11 H11C 109.5
C40 C32 H32 120.1
C30 C32 C40 119.8(13)
C30 C32 H32 120.1
C20 C10 C21 122.8(11)
C7 C10 C21 118.3(11)
C7 C10 C20 118.8(12)
N6 C31 C38 124.5(11)
N6 C31 H31 117.7
C38 C31 H31 117.7
O3 C9 C20 112.7(9)
C22 C9 O3 127.0(10)
C22 C9 C20 120.2(11)
C38 C30 H30 118.7
C32 C30 C38 122.6(13)
C32 C30 H30 118.7
O17 C29 C43 113.2(11)
C42 C29 O17 123.6(12)
C42 C29 C43 123.2(12)
N1 C8 C15 115.3(10)
N1 C8 H8 106.3
N1 C8 C2 108.6(9)
C15 C8 H8 106.3
C15 C8 C2 113.5(10)
C2 C8 H8 106.3
C16 C7 H7 119.0
C10 C7 C16 122.0(12)
C10 C7 H7 119.0
H28A C28 H28B 108.1
C25 C28 H28A 109.5
C25 C28 H28B 109.5
C23 C28 H28A 109.5
C23 C28 H28B 109.5
C23 C28 C25 110.5(12)
C17 C6 H6 117.5
N2 C6 C17 125.0(11)
N2 C6 H6 117.5
C36 C27 H27 120.1
C33 C27 C36 119.9(13)
C33 C27 H27 120.1
C19 C5 H5 120.3
C13 C5 C19 119.4(13)
C13 C5 H5 120.3
O4 C4 H4A 109.5
O4 C4 H4B 109.5
O4 C4 H4C 109.5
H4A C4 H4B 109.5
H4A C4 H4C 109.5
H4B C4 H4C 109.5
N7 C26 C34 118.2(11)
N7 C26 H26 105.9
N7 C26 C25 107.7(9)
C34 C26 H26 105.9
C34 C26 C25 112.4(10)
C25 C26 H26 105.9
N6 C25 C28 116.4(10)
N6 C25 C26 106.0(9)
N6 C25 H25 107.2
C28 C25 C26 112.3(10)
C28 C25 H25 107.2
C26 C25 H25 107.2
C15 C3 H3A 109.1
C15 C3 H3B 109.1
H3A C3 H3B 107.9
C1 C3 C15 112.3(12)
C1 C3 H3A 109.1
C1 C3 H3B 109.1
N2 C2 C12 117.4(10)
N2 C2 C8 108.0(9)
N2 C2 H2 107.0
C12 C2 C8 109.9(10)
C12 C2 H2 107.0
C8 C2 H2 107.0
O16 C24 H24A 109.5
O16 C24 H24B 109.5
O16 C24 H24C 109.5
H24A C24 H24B 109.5
H24A C24 H24C 109.5
H24B C24 H24C 109.5
C12 C1 H1A 108.6
C12 C1 H1B 108.6
C3 C1 C12 114.7(11)
C3 C1 H1A 108.6
C3 C1 H1B 108.6
H1A C1 H1B 107.6
C28 C23 H23A 109.3
C28 C23 H23B 109.3
C28 C23 C44 111.5(11)
H23A C23 H23B 108.0
C44 C23 H23A 109.3
C44 C23 H23B 109.3
C34 C44 C23 110.6(12)
C34 C44 H44A 109.5
C34 C44 H44B 109.5
C23 C44 H44A 109.5
C23 C44 H44B 109.5
H44A C44 H44B 108.1
N10 O23A Tb2 96(2)

loop_
_geom_bond_atom_site_label_1
_geom_bond_atom_site_label_2
_geom_bond_distance
Tb1 O1 2.308(7)
Tb1 O6 2.423(9)
Tb1 O4 2.582(10)
Tb1 O3 2.542(9)
Tb1 O2 2.378(8)
Tb1 O9 2.470(9)
Tb1 O10 2.606(9)
Tb1 O7 2.451(9)
Tb1 O8 2.500(9)
Tb1 O5 2.480(9)
Tb1 N4 2.902(10)
Tb1 N3 2.915(11)
Tb2 O15 2.314(8)
Tb2 O14 2.311(8)
Tb2 O19 2.444(10)
Tb2 O17 2.535(10)
Tb2 O16 2.599(10)
Tb2 O22 2.409(9)
Tb2 O20 2.431(9)
Tb2 O18 2.493(9)
Tb2 N8 2.891(12)
Tb2 O21 2.512(10)
Tb2 N9 2.883(11)
Tb2 O23A 2.78(4)
Cu2 O15 1.906(9)
Cu2 O14 1.906(8)
Cu2 N7 1.911(9)
Cu2 N6 1.912(10)
Cu1 O1 1.886(9)
Cu1 O2 1.906(8)
Cu1 N1 1.919(9)
Cu1 N2 1.913(9)
O1 C20 1.329(13)
O15 C43 1.311(15)
O6 N3 1.287(15)
O14 C39 1.318(15)
O4 C14 1.342(16)
O4 C4 1.481(15)
O19 N8 1.281(16)
O3 C11 1.435(14)
O3 C9 1.378(15)
O2 C18 1.325(14)
O17 C37 1.466(16)
O17 C29 1.390(16)
O16 C35 1.405(17)
O16 C24 1.442(15)
O9 N5 1.296(17)
O22 N10 1.271(17)
N1 C21 1.283(15)
N1 C8 1.497(15)
O10 N5 1.266(16)
O20 N9 1.265(18)
O7 N4 1.282(17)
O8 N4 1.257(17)
O5 N3 1.279(13)
N7 C41 1.303(16)
N7 C26 1.452(15)
N4 O12 1.197(14)
C22 H22 0.9300
C22 C16 1.381(19)
C22 C9 1.375(16)
N3 O11 1.204(16)
O18 N8 1.247(15)
C21 H21 0.9300
C21 C10 1.441(17)
C43 C36 1.401(17)
C43 C29 1.402(17)
C42 H42 0.9300
C42 C33 1.42(2)
C42 C29 1.385(18)
N8 O24 1.208(17)
C20 C10 1.402(17)
C20 C9 1.422(15)
O21 N9 1.259(18)
C19 H19 0.9300
C19 C14 1.382(18)
C19 C5 1.42(2)
N9 O25 1.208(15)
N5 O13 1.209(16)
N10 O23 1.29(2)
N10 O26 1.176(18)
N10 O23A 1.26(3)
C41 H41 0.9300
C41 C36 1.452(18)
C18 C17 1.423(16)
C18 C14 1.413(15)
N6 C31 1.286(15)
N6 C25 1.491(15)
C17 C13 1.443(17)
C17 C6 1.439(17)
C40 H40 0.9300
C40 C35 1.376(19)
C40 C32 1.40(2)
C39 C38 1.421(17)
C39 C35 1.383(16)
C16 H16 0.9300
C16 C7 1.39(2)
C38 C31 1.440(17)
C38 C30 1.387(17)
C37 H37A 0.9600
C37 H37B 0.9600
C37 H37C 0.9600
N2 C6 1.277(15)
N2 C2 1.479(14)
C15 H15A 0.9700
C15 H15B 0.9700
C15 C8 1.497(17)
C15 C3 1.55(2)
C36 C27 1.428(18)
C13 H13 0.9300
C13 C5 1.338(19)
C34 H34A 0.9700
C34 H34B 0.9700
C34 C26 1.527(16)
C34 C44 1.528(19)
C12 H12A 0.9700
C12 H12B 0.9700
C12 C2 1.501(16)
C12 C1 1.521(18)
C33 H33 0.9300
C33 C27 1.34(2)
C11 H11A 0.9600
C11 H11B 0.9600
C11 H11C 0.9600
C32 H32 0.9300
C32 C30 1.37(2)
C10 C7 1.386(18)
C31 H31 0.9300
C30 H30 0.9300
C8 H8 0.9800
C8 C2 1.520(16)
C7 H7 0.9300
C28 H28A 0.9700
C28 H28B 0.9700
C28 C25 1.523(17)
C28 C23 1.501(19)
C6 H6 0.9300
C27 H27 0.9300
C5 H5 0.9300
C4 H4A 0.9600
C4 H4B 0.9600
C4 H4C 0.9600
C26 H26 0.9800
C26 C25 1.535(16)
C25 H25 0.9800
C3 H3A 0.9700
C3 H3B 0.9700
C3 C1 1.50(2)
C2 H2 0.9800
C24 H24A 0.9600
C24 H24B 0.9600
C24 H24C 0.9600
C1 H1A 0.9700
C1 H1B 0.9700
C23 H23A 0.9700
C23 H23B 0.9700
C23 C44 1.53(2)
C44 H44A 0.9700
C44 H44B 0.9700

loop_
_geom_torsion_atom_site_label_1
_geom_torsion_atom_site_label_2
_geom_torsion_atom_site_label_3
_geom_torsion_atom_site_label_4
_geom_torsion
Tb1 Cu1 O1 C20 158.1(11)
Tb1 O1 C20 C10 159.3(9)
Tb1 O1 C20 C9 -19.2(14)
Tb1 O6 N3 O5 3.5(12)
Tb1 O6 N3 O11 -175.7(13)
Tb1 O4 C14 C19 151.5(10)
Tb1 O4 C14 C18 -27.1(11)
Tb1 O3 C9 C22 -166.0(10)
Tb1 O3 C9 C20 14.7(12)
Tb1 O2 C18 C17 -147.3(9)
Tb1 O2 C18 C14 33.6(12)
Tb1 O9 N5 O10 3.3(12)
Tb1 O9 N5 O13 -174.0(13)
Tb1 O10 N5 O9 -3.1(11)
Tb1 O10 N5 O13 174.1(14)
Tb1 O7 N4 O8 -7.6(13)
Tb1 O7 N4 O12 174.7(13)
Tb1 O8 N4 O7 7.4(12)
Tb1 O8 N4 O12 -174.9(14)
Tb1 O5 N3 O6 -3.4(12)
Tb1 O5 N3 O11 175.8(14)
Tb2 O15 C43 C36 -160.8(9)
Tb2 O15 C43 C29 19.5(14)
Tb2 O14 C39 C38 146.0(9)
Tb2 O14 C39 C35 -32.4(14)
Tb2 O19 N8 O18 -2.2(15)
Tb2 O19 N8 O24 177.1(16)
Tb2 O17 C29 C43 -14.4(13)
Tb2 O17 C29 C42 164.8(10)
Tb2 O16 C35 C40 -151.3(11)
Tb2 O16 C35 C39 26.4(12)
Tb2 O22 N10 O23 -33(3)
Tb2 O22 N10 O26 168.6(15)
Tb2 O22 N10 O23A -1.1(19)
Tb2 O20 N9 O21 4.0(14)
Tb2 O20 N9 O25 -178.5(13)
Tb2 O18 N8 O19 2.2(14)
Tb2 O18 N8 O24 -177.1(17)
Tb2 O21 N9 O20 -3.8(13)
Tb2 O21 N9 O25 178.6(13)
Cu2 O15 C43 C36 -19.7(16)
Cu2 O15 C43 C29 160.5(8)
Cu2 O14 C39 C38 7.5(16)
Cu2 O14 C39 C35 -170.9(8)
Cu2 N7 C41 C36 1.2(17)
Cu2 N7 C26 C34 167.0(9)
Cu2 N7 C26 C25 38.3(11)
Cu2 N6 C31 C38 -1.1(18)
Cu2 N6 C25 C28 160.2(9)
Cu2 N6 C25 C26 34.6(10)
Cu1 O1 C20 C10 5.6(16)
Cu1 O1 C20 C9 -172.9(7)
Cu1 O2 C18 C17 -18.1(15)
Cu1 O2 C18 C14 162.8(7)
Cu1 N1 C21 C10 7.4(18)
Cu1 N1 C8 C15 158.2(9)
Cu1 N1 C8 C2 29.7(11)
Cu1 N2 C6 C17 5.1(17)
Cu1 N2 C2 C12 157.9(9)
Cu1 N2 C2 C8 33.0(11)
O1 C20 C10 C21 -7.5(19)
O1 C20 C10 C7 177.4(12)
O1 C20 C9 O3 0.9(14)
O1 C20 C9 C22 -178.5(10)
O15 C43 C36 C41 5.3(19)
O15 C43 C36 C27 -177.2(12)
O15 C43 C29 O17 -1.1(15)
O15 C43 C29 C42 179.7(11)
O14 C39 C38 C31 -3.6(19)
O14 C39 C38 C30 -179.2(12)
O14 C39 C35 O16 -0.6(15)
O14 C39 C35 C40 177.2(12)
O2 Cu1 O1 Tb1 21.7(4)
O2 Cu1 O1 C20 179.8(9)
O2 C18 C17 C13 180.0(11)
O2 C18 C17 C6 4.0(18)
O2 C18 C14 O4 -1.4(14)
O2 C18 C14 C19 179.9(11)
O22 N10 O23A Tb2 0.8(15)
N1 Cu1 O1 Tb1 -157.2(4)
N1 Cu1 O1 C20 0.9(9)
N1 C21 C10 C20 1(2)
N1 C21 C10 C7 175.7(13)
N1 C8 C2 N2 -39.9(12)
N1 C8 C2 C12 -169.2(10)
N7 C41 C36 C43 4.8(19)
N7 C41 C36 C27 -172.7(12)
N7 C26 C25 N6 -47.1(12)
N7 C26 C25 C28 -175.2(10)
C22 C16 C7 C10 2(2)
C21 N1 C8 C15 -26.2(16)
C21 N1 C8 C2 -154.7(11)
C21 C10 C7 C16 -173.4(13)
C43 C36 C27 C33 -3(2)
C42 C33 C27 C36 0(2)
C20 C10 C7 C16 2(2)
C41 N7 C26 C34 -10.9(17)
C41 N7 C26 C25 -139.6(11)
C41 C36 C27 C33 175.0(14)
C18 C17 C13 C5 1(2)
C18 C17 C6 N2 3.2(19)
C17 C18 C14 O4 179.4(10)
C17 C18 C14 C19 0.7(16)
C17 C13 C5 C19 0(2)
C40 C32 C30 C38 -1(2)
C39 C38 C31 N6 0(2)
C39 C38 C30 C32 2(2)
C16 C22 C9 O3 -178.6(12)
C16 C22 C9 C20 0.7(18)
C38 C39 C35 O16 -179.1(10)
C38 C39 C35 C40 -1.3(18)
C37 O17 C29 C43 -177.2(12)
C37 O17 C29 C42 2.0(18)
C15 C8 C2 N2 -169.4(10)
C15 C8 C2 C12 61.3(13)
C15 C3 C1 C12 -51.1(18)
O23 N10 O23A Tb2 138(3)
C14 C19 C5 C13 0(2)
C14 C18 C17 C13 -1.0(16)
C14 C18 C17 C6 -177.0(10)
C36 C43 C29 O17 179.1(11)
C36 C43 C29 C42 -0.1(18)
C35 C40 C32 C30 -1(2)
C35 C39 C38 C31 174.8(11)
C35 C39 C38 C30 -0.8(17)
C13 C17 C6 N2 -172.8(12)
C34 C26 C25 N6 -179.0(10)
C34 C26 C25 C28 52.9(14)
C33 C42 C29 O17 178.7(12)
C33 C42 C29 C43 -2.1(19)
C11 O3 C9 C22 -6.4(18)
C11 O3 C9 C20 174.3(10)
C32 C40 C35 O16 180.0(13)
C32 C40 C35 C39 2(2)
C10 C20 C9 O3 -177.8(10)
C10 C20 C9 C22 2.8(17)
C31 N6 C25 C28 -26.1(16)
C31 N6 C25 C26 -151.7(11)
C31 C38 C30 C32 -174.1(13)
C9 C22 C16 C7 -3(2)
C9 C20 C10 C21 171.0(11)
C9 C20 C10 C7 -4.1(18)
C30 C38 C31 N6 175.7(12)
C29 C43 C36 C41 -175.0(11)
C29 C43 C36 C27 2.5(17)
C29 C42 C33 C27 2(2)
C8 N1 C21 C10 -167.5(11)
C8 C15 C3 C1 50.3(16)
C28 C23 C44 C34 -59.7(17)
C6 C17 C13 C5 176.9(13)
C6 N2 C2 C12 -20.7(17)
C6 N2 C2 C8 -145.6(11)
C5 C19 C14 O4 -178.7(13)
C5 C19 C14 C18 -0.2(19)
C4 O4 C14 C19 2.3(18)
C4 O4 C14 C18 -176.3(11)
C26 N7 C41 C36 178.8(11)
C26 C34 C44 C23 57.3(16)
C25 N6 C31 C38 -173.8(11)
C25 C28 C23 C44 56.6(16)
C3 C15 C8 N1 177.6(11)
C3 C15 C8 C2 -56.3(14)
C2 N2 C6 C17 -176.5(11)
C2 C12 C1 C3 53.7(17)
O26 N10 O23A Tb2 -167(2)
C24 O16 C35 C40 -1.7(18)
C24 O16 C35 C39 176.1(11)
C1 C12 C2 N2 179.8(11)
C1 C12 C2 C8 -56.3(14)
C23 C28 C25 N6 -175.5(11)
C23 C28 C25 C26 -53.0(15)
C44 C34 C26 N7 179.2(11)
C44 C34 C26 C25 -54.3(15)
